data_4304612
loop_
_publ_author_name
'Martin G\"artner'
'Helmar G\"orls'
'Matthias Westerhausen'

_publ_contact_author
;
      Matthias Westerhausen
      Institut f\"ur anorganische und analytische Chemie
      Friedrich-Schiller-Universit\"at Jena
      August-Bebel-Str. 2
      07743 Jena
      Germany
;
_publ_contact_author_email m.we@uni-jena.de
_publ_contact_author_fax '03641 948 102'
_publ_contact_author_phone '03641 948 110'
_publ_section_title
;
Arylphosphanide Complexes of the Alkaline-Earth Metals Magnesium, Calcium,
Strontium, and Barium of the Formula (THF)nM[P(H)Ph]2 and Formation of
Potassium Diphenylphosphinomagnesiates
;
_journal_name_full 'Inorganic Chemistry'
_journal_page_first 1397
_journal_page_last 1405
_journal_paper_doi 10.1021/ic702148v
_journal_volume 47
_journal_year 2008
_chemical_formula_sum 'C18 H23 Mg O P'
_chemical_formula_weight 310.64
_chemical_name_systematic
; 
 ? 
;
_space_group_IT_number 61
_symmetry_cell_setting orthorhombic
_symmetry_space_group_name_Hall '-P 2ac 2ab'
_symmetry_space_group_name_H-M 'P b c a'
_atom_sites_solution_hydrogens geom
_atom_sites_solution_primary direct
_atom_sites_solution_secondary difmap
_audit_creation_method SHELXL-97
_audit_update_record
;
2007-10-21 # Formatted by publCIF
;
_cell_angle_alpha 90.00
_cell_angle_beta 90.00
_cell_angle_gamma 90.00
_cell_formula_units_Z 16
_cell_length_a 20.0202(5)
_cell_length_b 8.7848(2)
_cell_length_c 39.2963(10)
_cell_measurement_temperature 183(2)
_cell_volume 6911.2(3)
_computing_cell_refinement DENZO
_computing_data_collection COLLECT
_computing_data_reduction DENZO
_computing_molecular_graphics SHELXTL/PC
_computing_publication_material SHELXL-97
_computing_structure_refinement 'SHELXL-97 (Sheldrick, 1997)'
_computing_structure_solution 'SHELXS-97 (Sheldrick, 1990)'
_diffrn_ambient_temperature 183(2)
_diffrn_measured_fraction_theta_full 0.992
_diffrn_measured_fraction_theta_max 0.992
_diffrn_measurement_device_type KappaCCD
_diffrn_measurement_method 'phi- + omega-scan'
_diffrn_radiation_monochromator graphite
_diffrn_radiation_source 'fine-focus sealed tube'
_diffrn_radiation_type MoK\a
_diffrn_radiation_wavelength 0.71073
_diffrn_reflns_av_R_equivalents 0.0642
_diffrn_reflns_av_sigmaI/netI 0.0508
_diffrn_reflns_limit_h_max 25
_diffrn_reflns_limit_h_min -25
_diffrn_reflns_limit_k_max 11
_diffrn_reflns_limit_k_min -11
_diffrn_reflns_limit_l_max 51
_diffrn_reflns_limit_l_min -50
_diffrn_reflns_number 38258
_diffrn_reflns_theta_full 27.49
_diffrn_reflns_theta_max 27.49
_diffrn_reflns_theta_min 2.28
_exptl_absorpt_coefficient_mu 0.192
_exptl_absorpt_correction_type none
_exptl_crystal_colour 'light yellow'
_exptl_crystal_density_diffrn 1.194
_exptl_crystal_density_method 'not measured'
_exptl_crystal_description prism
_exptl_crystal_F_000 2656
_exptl_crystal_size_max 0.05
_exptl_crystal_size_mid 0.05
_exptl_crystal_size_min 0.05
_refine_diff_density_max 0.322
_refine_diff_density_min -0.337
_refine_diff_density_rms 0.070
_refine_ls_extinction_method none
_refine_ls_goodness_of_fit_ref 1.009
_refine_ls_hydrogen_treatment constr
_refine_ls_matrix_type full
_refine_ls_number_parameters 381
_refine_ls_number_reflns 7878
_refine_ls_number_restraints 0
_refine_ls_restrained_S_all 1.009
_refine_ls_R_factor_all 0.0788
_refine_ls_R_factor_gt 0.0454
_refine_ls_shift/su_max 0.002
_refine_ls_shift/su_mean 0.000
_refine_ls_structure_factor_coef Fsqd
_refine_ls_weighting_details 'calc w=1/[\s^2^(Fo^2^)+(0.0498P)^2^+3.1767P] where P=(Fo^2^+2Fc^2^)/3'
_refine_ls_weighting_scheme calc
_refine_ls_wR_factor_gt 0.1023
_refine_ls_wR_factor_ref 0.1157
_reflns_number_gt 5582
_reflns_number_total 7878
_reflns_threshold_expression >2sigma(I)
_cod_data_source_file ic702148v_2.cif
_cod_data_source_block FO3150
_cod_depositor_comments
;
The following automatic conversions were performed:
'_exptl_absorpt_correction_type' value 'NONE' changed to 'none' according
to '/home/saulius/struct/CIF-dictionaries/cif_core.dic' dictionary named
'cif_core.dic' version 2.4.1 from 2010-06-29.

Automatic conversion script
Id: cif_fix_enum 1527 2010-12-29 10:47:43Z saulius 

The following automatic conversions were performed:

'_symmetry_cell_setting' tag value 'orthrhombic' was replaced with
'orthorhombic' value.

Automatic conversion script
Id: cif_fix_values 1646 2011-03-28 12:23:43Z adriana 
;
_cod_database_code 4304612

loop_
_symmetry_equiv_pos_as_xyz
'x, y, z'
'-x+1/2, -y, z+1/2'
'-x, y+1/2, -z+1/2'
'x+1/2, -y+1/2, -z'
'-x, -y, -z'
'x-1/2, y, -z-1/2'
'x, -y-1/2, z-1/2'
'-x-1/2, y-1/2, z'

loop_
_atom_site_label
_atom_site_type_symbol
_atom_site_fract_x
_atom_site_fract_y
_atom_site_fract_z
_atom_site_U_iso_or_equiv
_atom_site_adp_type
_atom_site_occupancy
_atom_site_symmetry_multiplicity
_atom_site_calc_flag
_atom_site_refinement_flags
_atom_site_disorder_assembly
_atom_site_disorder_group
MgA Mg 0.75294(3) 0.16277(7) 1.003056(15) 0.02407(14) Uani 1 1 d . . .
P1A P 0.73202(2) 0.40993(5) 0.967822(12) 0.02312(12) Uani 1 1 d . . .
O1A O 0.66217(6) 0.11990(15) 1.02496(3) 0.0339(3) Uani 1 1 d . . .
C1A C 0.82653(10) 0.1743(2) 1.04231(5) 0.0325(4) Uani 1 1 d . . .
H1AA H 0.8692 0.2094 1.0323 0.039 Uiso 1 1 calc R . .
H1AB H 0.8124 0.2508 1.0594 0.039 Uiso 1 1 calc R . .
C2A C 0.83801(11) 0.0228(3) 1.06017(6) 0.0466(6) Uani 1 1 d . . .
H2AA H 0.8732 0.0345 1.0773 0.070 Uiso 1 1 calc R . .
H2AB H 0.8516 -0.0538 1.0434 0.070 Uiso 1 1 calc R . .
H2AC H 0.7966 -0.0098 1.0713 0.070 Uiso 1 1 calc R . .
C3A C 0.64748(9) 0.38967(19) 0.95034(5) 0.0243(4) Uani 1 1 d . . .
C4A C 0.63347(10) 0.2964(2) 0.92257(5) 0.0326(4) Uani 1 1 d . . .
H4AA H 0.6693 0.2485 0.9109 0.039 Uiso 1 1 calc R . .
C5A C 0.56859(10) 0.2718(3) 0.91156(6) 0.0400(5) Uani 1 1 d . . .
H5AA H 0.5604 0.2081 0.8925 0.048 Uiso 1 1 calc R . .
C6A C 0.51573(10) 0.3400(3) 0.92836(6) 0.0422(5) Uani 1 1 d . . .
H6AA H 0.4712 0.3227 0.9210 0.051 Uiso 1 1 calc R . .
C7A C 0.52821(10) 0.4331(2) 0.95584(6) 0.0388(5) Uani 1 1 d . . .
H7AA H 0.4921 0.4804 0.9674 0.047 Uiso 1 1 calc R . .
C8A C 0.59325(9) 0.4582(2) 0.96678(5) 0.0309(4) Uani 1 1 d . . .
H8AA H 0.6011 0.5230 0.9857 0.037 Uiso 1 1 calc R . .
C9A C 0.78699(9) 0.3950(2) 0.93061(5) 0.0265(4) Uani 1 1 d . . .
C10A C 0.84603(10) 0.3106(2) 0.93321(6) 0.0368(5) Uani 1 1 d . . .
H10A H 0.8562 0.2601 0.9539 0.044 Uiso 1 1 calc R . .
C11A C 0.88992(11) 0.2995(3) 0.90609(7) 0.0509(6) Uani 1 1 d . . .
H11A H 0.9299 0.2423 0.9084 0.061 Uiso 1 1 calc R . .
C12A C 0.87573(12) 0.3711(3) 0.87570(7) 0.0522(7) Uani 1 1 d . . .
H12A H 0.9056 0.3629 0.8570 0.063 Uiso 1 1 calc R . .
C13A C 0.81776(12) 0.4548(3) 0.87265(6) 0.0459(6) Uani 1 1 d . . .
H13A H 0.8079 0.5043 0.8518 0.055 Uiso 1 1 calc R . .
C14A C 0.77366(10) 0.4676(2) 0.89978(5) 0.0332(5) Uani 1 1 d . . .
H14A H 0.7341 0.5263 0.8973 0.040 Uiso 1 1 calc R . .
C15A C 0.60153(10) 0.0721(3) 1.00799(6) 0.0392(5) Uani 1 1 d . . .
H15A H 0.6055 -0.0347 1.0002 0.047 Uiso 1 1 calc R . .
H15B H 0.5925 0.1376 0.9880 0.047 Uiso 1 1 calc R . .
C16A C 0.54675(13) 0.0871(4) 1.03360(7) 0.0783(10) Uani 1 1 d . . .
H16A H 0.5136 0.1635 1.0259 0.094 Uiso 1 1 calc R . .
H16B H 0.5237 -0.0116 1.0366 0.094 Uiso 1 1 calc R . .
C17A C 0.57768(11) 0.1359(3) 1.06599(6) 0.0519(6) Uani 1 1 d . . .
H17A H 0.5599 0.0758 1.0853 0.062 Uiso 1 1 calc R . .
H17B H 0.5690 0.2452 1.0703 0.062 Uiso 1 1 calc R . .
C18A C 0.65132(11) 0.1071(2) 1.06134(5) 0.0376(5) Uani 1 1 d . . .
H18A H 0.6781 0.1836 1.0738 0.045 Uiso 1 1 calc R . .
H18B H 0.6636 0.0043 1.0696 0.045 Uiso 1 1 calc R . .
MgB Mg 0.74470(3) 0.65933(7) 0.693934(16) 0.02641(15) Uani 1 1 d . . .
P1B P 0.76342(2) 0.41085(5) 0.729863(13) 0.02454(12) Uani 1 1 d . . .
O1B O 0.83991(6) 0.68225(15) 0.67678(3) 0.0327(3) Uani 1 1 d . . .
C1B C 0.68328(12) 0.6277(3) 0.64965(6) 0.0485(6) Uani 1 1 d . . .
H1BA H 0.7054 0.6872 0.6315 0.058 Uiso 1 1 calc R . .
H1BB H 0.6891 0.5194 0.6433 0.058 Uiso 1 1 calc R . .
C2B C 0.60967(13) 0.6588(3) 0.64532(7) 0.0572(7) Uani 1 1 d . . .
H2BA H 0.5956 0.6271 0.6225 0.086 Uiso 1 1 calc R . .
H2BB H 0.6012 0.7679 0.6482 0.086 Uiso 1 1 calc R . .
H2BC H 0.5844 0.6016 0.6624 0.086 Uiso 1 1 calc R . .
C3B C 0.71081(9) 0.4280(2) 0.76790(5) 0.0270(4) Uani 1 1 d . . .
C4B C 0.65668(10) 0.5277(2) 0.76747(6) 0.0345(5) Uani 1 1 d . . .
H4BA H 0.6474 0.5842 0.7474 0.041 Uiso 1 1 calc R . .
C5B C 0.61608(11) 0.5462(3) 0.79572(6) 0.0471(6) Uani 1 1 d . . .
H5BA H 0.5796 0.6152 0.7949 0.056 Uiso 1 1 calc R . .
C6B C 0.62824(11) 0.4653(3) 0.82491(6) 0.0493(6) Uani 1 1 d . . .
H6BA H 0.6004 0.4782 0.8443 0.059 Uiso 1 1 calc R . .
C7B C 0.68137(11) 0.3649(3) 0.82585(6) 0.0444(6) Uani 1 1 d . . .
H7BA H 0.6898 0.3078 0.8459 0.053 Uiso 1 1 calc R . .
C8B C 0.72260(10) 0.3465(2) 0.79775(5) 0.0334(5) Uani 1 1 d . . .
H8BA H 0.7592 0.2778 0.7989 0.040 Uiso 1 1 calc R . .
C9B C 0.84818(9) 0.43387(19) 0.74648(5) 0.0252(4) Uani 1 1 d . . .
C10B C 0.86268(10) 0.5196(2) 0.77538(5) 0.0321(4) Uani 1 1 d . . .
H10B H 0.8270 0.5603 0.7885 0.039 Uiso 1 1 calc R . .
C11B C 0.92786(10) 0.5468(3) 0.78538(6) 0.0403(5) Uani 1 1 d . . .
H11B H 0.9365 0.6054 0.8052 0.048 Uiso 1 1 calc R . .
C12B C 0.98057(10) 0.4890(3) 0.76661(6) 0.0426(6) Uani 1 1 d . . .
H12B H 1.0253 0.5091 0.7733 0.051 Uiso 1 1 calc R . .
C13B C 0.96766(10) 0.4020(2) 0.73817(6) 0.0419(6) Uani 1 1 d . . .
H13B H 1.0036 0.3613 0.7253 0.050 Uiso 1 1 calc R . .
C14B C 0.90198(10) 0.3737(2) 0.72828(6) 0.0339(5) Uani 1 1 d . . .
H14B H 0.8937 0.3125 0.7088 0.041 Uiso 1 1 calc R . .
C15B C 0.86265(11) 0.6079(3) 0.64601(6) 0.0454(6) Uani 1 1 d . . .
H15C H 0.8477 0.6647 0.6256 0.054 Uiso 1 1 calc R . .
H15D H 0.8452 0.5026 0.6447 0.054 Uiso 1 1 calc R . .
C16B C 0.93782(11) 0.6079(3) 0.64853(6) 0.0432(5) Uani 1 1 d . . .
H16C H 0.9541 0.5190 0.6616 0.052 Uiso 1 1 calc R . .
H16D H 0.9588 0.6075 0.6257 0.052 Uiso 1 1 calc R . .
C17B C 0.95170(10) 0.7544(2) 0.66704(6) 0.0402(5) Uani 1 1 d . . .
H17C H 0.9509 0.8422 0.6512 0.048 Uiso 1 1 calc R . .
H17D H 0.9956 0.7510 0.6787 0.048 Uiso 1 1 calc R . .
C18B C 0.89513(10) 0.7639(2) 0.69252(5) 0.0342(5) Uani 1 1 d . . .
H18C H 0.9080 0.7155 0.7143 0.041 Uiso 1 1 calc R . .
H18D H 0.8828 0.8712 0.6969 0.041 Uiso 1 1 calc R . .

loop_
_atom_site_aniso_label
_atom_site_aniso_U_11
_atom_site_aniso_U_22
_atom_site_aniso_U_33
_atom_site_aniso_U_23
_atom_site_aniso_U_13
_atom_site_aniso_U_12
MgA 0.0247(3) 0.0243(3) 0.0232(3) 0.0007(3) -0.0007(3) -0.0001(2)
P1A 0.0230(2) 0.0231(2) 0.0233(2) -0.00014(19) -0.00028(18) 0.00128(19)
O1A 0.0301(7) 0.0421(8) 0.0294(8) -0.0023(6) 0.0058(6) -0.0048(6)
C1A 0.0352(11) 0.0316(10) 0.0307(11) -0.0008(9) -0.0058(8) -0.0043(8)
C2A 0.0396(13) 0.0524(14) 0.0477(15) 0.0189(12) -0.0096(10) -0.0051(11)
C3A 0.0240(9) 0.0226(9) 0.0263(10) 0.0035(8) -0.0005(7) -0.0008(7)
C4A 0.0281(10) 0.0356(10) 0.0342(12) -0.0051(9) 0.0013(8) 0.0002(8)
C5A 0.0369(12) 0.0468(13) 0.0364(12) -0.0094(10) -0.0041(9) -0.0051(10)
C6A 0.0273(11) 0.0528(13) 0.0464(14) -0.0022(11) -0.0065(10) -0.0042(10)
C7A 0.0256(11) 0.0479(12) 0.0429(13) -0.0060(10) 0.0026(9) 0.0043(9)
C8A 0.0289(10) 0.0328(10) 0.0312(11) -0.0044(9) 0.0025(8) 0.0002(8)
C9A 0.0259(10) 0.0268(9) 0.0267(10) -0.0045(8) 0.0017(8) -0.0045(7)
C10A 0.0301(11) 0.0389(11) 0.0415(13) -0.0013(10) 0.0026(9) 0.0018(9)
C11A 0.0338(13) 0.0582(15) 0.0608(18) -0.0085(13) 0.0134(11) 0.0055(11)
C12A 0.0419(14) 0.0694(17) 0.0452(15) -0.0166(13) 0.0200(11) -0.0115(12)
C13A 0.0491(14) 0.0591(15) 0.0294(12) -0.0021(11) 0.0049(10) -0.0187(12)
C14A 0.0321(11) 0.0383(11) 0.0292(11) -0.0013(9) 0.0009(8) -0.0060(9)
C15A 0.0346(12) 0.0437(12) 0.0393(13) -0.0017(10) 0.0015(9) -0.0097(9)
C16A 0.0404(15) 0.135(3) 0.0599(19) -0.0286(19) 0.0138(13) -0.0128(17)
C17A 0.0442(14) 0.0648(16) 0.0468(15) -0.0031(12) 0.0166(11) -0.0039(12)
C18A 0.0441(13) 0.0379(11) 0.0306(11) 0.0016(9) 0.0073(9) 0.0012(9)
MgB 0.0285(3) 0.0254(3) 0.0254(3) -0.0008(3) -0.0017(3) 0.0007(3)
P1B 0.0250(3) 0.0222(2) 0.0264(3) -0.00078(19) -0.00049(19) -0.00037(19)
O1B 0.0335(7) 0.0358(7) 0.0289(8) -0.0062(6) 0.0047(6) -0.0033(6)
C1B 0.0548(15) 0.0515(14) 0.0391(14) -0.0032(11) -0.0160(11) 0.0058(11)
C2B 0.0680(18) 0.0442(14) 0.0595(17) -0.0052(12) -0.0301(14) 0.0037(12)
C3B 0.0250(10) 0.0251(9) 0.0308(11) -0.0052(8) 0.0004(8) -0.0041(7)
C4B 0.0263(10) 0.0355(11) 0.0416(13) -0.0022(9) 0.0001(9) -0.0008(8)
C5B 0.0318(12) 0.0510(14) 0.0583(17) -0.0118(12) 0.0095(11) 0.0028(10)
C6B 0.0358(12) 0.0699(17) 0.0422(15) -0.0187(13) 0.0136(10) -0.0118(12)
C7B 0.0453(13) 0.0569(14) 0.0308(12) 0.0001(11) 0.0012(10) -0.0135(11)
C8B 0.0321(11) 0.0376(11) 0.0305(11) 0.0014(9) -0.0005(8) -0.0040(9)
C9B 0.0256(10) 0.0209(8) 0.0292(10) 0.0050(8) 0.0000(8) -0.0007(7)
C10B 0.0281(10) 0.0345(11) 0.0337(12) 0.0001(9) 0.0005(8) -0.0024(8)
C11B 0.0369(12) 0.0470(13) 0.0370(12) 0.0030(10) -0.0075(10) -0.0100(10)
C12B 0.0265(11) 0.0429(12) 0.0584(16) 0.0136(11) -0.0075(10) -0.0029(9)
C13B 0.0271(11) 0.0343(11) 0.0641(16) 0.0062(11) 0.0096(10) 0.0030(9)
C14B 0.0318(11) 0.0275(10) 0.0424(13) -0.0001(9) 0.0053(9) -0.0003(8)
C15B 0.0460(14) 0.0558(14) 0.0343(13) -0.0160(11) 0.0079(10) -0.0020(11)
C16B 0.0421(13) 0.0444(13) 0.0432(14) -0.0030(11) 0.0124(10) 0.0034(10)
C17B 0.0335(12) 0.0418(12) 0.0453(14) 0.0019(10) 0.0078(10) -0.0007(10)
C18B 0.0349(11) 0.0361(11) 0.0314(12) -0.0038(9) 0.0001(9) -0.0055(9)

loop_
_atom_type_symbol
_atom_type_description
_atom_type_scat_dispersion_real
_atom_type_scat_dispersion_imag
_atom_type_scat_source
C C 0.0033 0.0016 'International Tables Vol C Tables 4.2.6.8 and 6.1.1.4'
H H 0.0000 0.0000 'International Tables Vol C Tables 4.2.6.8 and 6.1.1.4'
O O 0.0106 0.0060 'International Tables Vol C Tables 4.2.6.8 and 6.1.1.4'
Mg Mg 0.0486 0.0363 'International Tables Vol C Tables 4.2.6.8 and 6.1.1.4'
P P 0.1023 0.0942 'International Tables Vol C Tables 4.2.6.8 and 6.1.1.4'

loop_
_geom_angle_atom_site_label_1
_geom_angle_atom_site_label_2
_geom_angle_atom_site_label_3
_geom_angle
_geom_angle_site_symmetry_1
_geom_angle_site_symmetry_3
_geom_angle_publ_flag
O1A MgA C1A 108.52(7) . . ?
O1A MgA P1A 103.53(5) . . ?
C1A MgA P1A 117.03(6) . . ?
O1A MgA P1A 99.64(5) . 8_755 ?
C1A MgA P1A 109.93(6) . 8_755 ?
P1A MgA P1A 116.17(3) . 8_755 ?
C3A P1A C9A 104.35(8) . . ?
C3A P1A MgA 105.43(6) . . ?
C9A P1A MgA 105.51(6) . . ?
C3A P1A MgA 112.58(6) . 8_765 ?
C9A P1A MgA 114.23(6) . 8_765 ?
MgA P1A MgA 113.85(3) . 8_765 ?
C15A O1A C18A 107.82(15) . . ?
C15A O1A MgA 127.20(12) . . ?
C18A O1A MgA 124.20(12) . . ?
C2A C1A MgA 113.30(14) . . ?
C4A C3A C8A 117.30(17) . . ?
C4A C3A P1A 122.40(14) . . ?
C8A C3A P1A 120.05(14) . . ?
C5A C4A C3A 121.67(18) . . ?
C6A C5A C4A 120.0(2) . . ?
C5A C6A C7A 119.48(19) . . ?
C6A C7A C8A 120.48(19) . . ?
C7A C8A C3A 121.05(19) . . ?
C14A C9A C10A 117.86(18) . . ?
C14A C9A P1A 123.02(15) . . ?
C10A C9A P1A 119.09(15) . . ?
C11A C10A C9A 121.2(2) . . ?
C12A C11A C10A 120.2(2) . . ?
C11A C12A C13A 119.5(2) . . ?
C12A C13A C14A 120.8(2) . . ?
C13A C14A C9A 120.5(2) . . ?
O1A C15A C16A 106.25(18) . . ?
C17A C16A C15A 107.3(2) . . ?
C16A C17A C18A 104.9(2) . . ?
O1A C18A C17A 104.66(17) . . ?
O1B MgB C1B 106.32(8) . . ?
O1B MgB P1B 97.29(5) . . ?
C1B MgB P1B 114.18(7) . . ?
O1B MgB P1B 98.80(4) . 8_765 ?
C1B MgB P1B 120.56(7) . 8_765 ?
P1B MgB P1B 114.77(3) . 8_765 ?
C9B P1B C3B 103.45(9) . . ?
C9B P1B MgB 103.44(6) . . ?
C3B P1B MgB 106.73(6) . . ?
C9B P1B MgB 110.01(6) . 8_755 ?
C3B P1B MgB 118.12(6) . 8_755 ?
MgB P1B MgB 113.66(3) . 8_755 ?
C15B O1B C18B 109.77(15) . . ?
C15B O1B MgB 121.83(12) . . ?
C18B O1B MgB 128.35(11) . . ?
C2B C1B MgB 128.83(17) . . ?
C4B C3B C8B 117.70(18) . . ?
C4B C3B P1B 119.20(15) . . ?
C8B C3B P1B 123.10(15) . . ?
C5B C4B C3B 121.3(2) . . ?
C6B C5B C4B 120.4(2) . . ?
C5B C6B C7B 119.3(2) . . ?
C6B C7B C8B 120.7(2) . . ?
C7B C8B C3B 120.6(2) . . ?
C10B C9B C14B 117.47(18) . . ?
C10B C9B P1B 122.95(14) . . ?
C14B C9B P1B 119.38(15) . . ?
C11B C10B C9B 121.42(19) . . ?
C12B C11B C10B 120.3(2) . . ?
C13B C12B C11B 119.5(2) . . ?
C12B C13B C14B 120.1(2) . . ?
C13B C14B C9B 121.1(2) . . ?
O1B C15B C16B 105.00(17) . . ?
C17B C16B C15B 102.47(17) . . ?
C16B C17B C18B 103.20(17) . . ?
O1B C18B C17B 105.09(16) . . ?

loop_
_geom_bond_atom_site_label_1
_geom_bond_atom_site_label_2
_geom_bond_distance
_geom_bond_site_symmetry_2
_geom_bond_publ_flag
MgA O1A 2.0457(14) . ?
MgA C1A 2.136(2) . ?
MgA P1A 2.6090(8) . ?
MgA P1A 2.6346(7) 8_755 ?
P1A C3A 1.8353(18) . ?
P1A C9A 1.8349(19) . ?
P1A MgA 2.6346(8) 8_765 ?
O1A C15A 1.447(2) . ?
O1A C18A 1.450(2) . ?
C1A C2A 1.522(3) . ?
C3A C4A 1.393(3) . ?
C3A C8A 1.399(3) . ?
C4A C5A 1.386(3) . ?
C5A C6A 1.384(3) . ?
C6A C7A 1.378(3) . ?
C7A C8A 1.389(3) . ?
C9A C14A 1.395(3) . ?
C9A C10A 1.399(3) . ?
C10A C11A 1.385(3) . ?
C11A C12A 1.379(4) . ?
C12A C13A 1.379(3) . ?
C13A C14A 1.389(3) . ?
C15A C16A 1.494(3) . ?
C16A C17A 1.479(4) . ?
C17A C18A 1.507(3) . ?
MgB O1B 2.0318(14) . ?
MgB C1B 2.149(2) . ?
MgB P1B 2.6265(8) . ?
MgB P1B 2.6272(8) 8_765 ?
P1B C9B 1.8294(19) . ?
P1B C3B 1.8349(19) . ?
P1B MgB 2.6272(8) 8_755 ?
O1B C15B 1.448(2) . ?
O1B C18B 1.456(2) . ?
C1B C2B 1.508(3) . ?
C3B C4B 1.394(3) . ?
C3B C8B 1.394(3) . ?
C4B C5B 1.386(3) . ?
C5B C6B 1.371(3) . ?
C6B C7B 1.383(3) . ?
C7B C8B 1.388(3) . ?
C9B C10B 1.393(3) . ?
C9B C14B 1.397(3) . ?
C10B C11B 1.384(3) . ?
C11B C12B 1.384(3) . ?
C12B C13B 1.378(3) . ?
C13B C14B 1.394(3) . ?
C15B C16B 1.508(3) . ?
C16B C17B 1.505(3) . ?
C17B C18B 1.514(3) . ?
